data_7119380
loop_
_publ_author_name
'Griffiths, Kieran'
'Kumar, Prashant'
'Akien, Geoffrey R.'
'Chilton, Nicholas F.'
'Abdul-Sada, Alaa'
'Tizzard, Graham J.'
'Coles, Simon J.'
'Kostakis, George E.'

_publ_section_title
;
 Tetranuclear Zn/4f coordination clusters as highly efficient catalysts
 for Friedel-Crafts alkylation
;
_journal_issue 50
_journal_name_full 'Chemical Communications'
_journal_page_first 7866
_journal_page_last 7869
_journal_paper_doi 10.1039/c6cc03608b
_journal_volume 52
_journal_year 2016
_chemical_formula_moiety 'C62 H58 Dy2 N8 O20 Zn2'
_chemical_formula_sum 'C62 H58 Dy2 N8 O20 Zn2'
_chemical_formula_weight 1690.90
_space_group_crystal_system monoclinic
_space_group_IT_number 14
_space_group_name_Hall '-P 2ybc'
_space_group_name_H-M_alt 'P 1 21/c 1'
_symmetry_space_group_name_Hall '-P 2ybc'
_symmetry_space_group_name_H-M 'P 1 21/c 1'
_atom_sites_solution_hydrogens geom
_audit_creation_date 2015-04-23
_audit_creation_method
;
Olex2 1.2
(compiled 2015.01.26 svn.r3150 for OlexSys, GUI svn.r4998)
;
_audit_update_record
;
2016-02-09 deposited with the CCDC.
2016-05-18 downloaded from the CCDC.
;
_cell_angle_alpha 90
_cell_angle_beta 95.2801(12)
_cell_angle_gamma 90
_cell_formula_units_Z 2
_cell_length_a 13.75033(18)
_cell_length_b 14.3147(2)
_cell_length_c 16.9418(2)
_cell_measurement_reflns_used 6986
_cell_measurement_temperature 173
_cell_measurement_theta_max 29.1670
_cell_measurement_theta_min 3.6210
_cell_volume 3320.54(7)
_computing_cell_refinement
;
CrysAlisPro, Agilent Technologies,
Version 1.171.37.34i (release 04-08-2014 CrysAlis171 .NET)
(compiled Aug  4 2014,14:34:23)
;
_computing_data_collection
;
CrysAlisPro, Agilent Technologies,
Version 1.171.37.34i (release 04-08-2014 CrysAlis171 .NET)
(compiled Aug  4 2014,14:34:23)
;
_computing_data_reduction
;
CrysAlisPro, Agilent Technologies,
Version 1.171.37.34i (release 04-08-2014 CrysAlis171 .NET)
(compiled Aug  4 2014,14:34:23)
;
_computing_molecular_graphics 'Olex2 (Dolomanov et al., 2009)'
_computing_publication_material 'Olex2 (Dolomanov et al., 2009)'
_computing_structure_refinement 'ShelXL (Sheldrick, 2008)'
_diffrn_ambient_temperature 173
_diffrn_detector 'CCD plate'
_diffrn_detector_area_resol_mean 16.1033
_diffrn_detector_type Eos
_diffrn_measured_fraction_theta_full 0.980
_diffrn_measured_fraction_theta_max 0.940
_diffrn_measurement_details
;
#__ type_ start__ end____ width___ exp.time_
  1 omega  -84.00   13.00   1.0000   41.4950
omega____ theta____ kappa____ phi______ frames
    -      -15.9733  -19.0000  -90.0000 97

#__ type_ start__ end____ width___ exp.time_
  2 omega  -87.00   10.00   1.0000   41.4950
omega____ theta____ kappa____ phi______ frames
    -      -15.9733  -19.0000    0.0000 97
;
_diffrn_measurement_device 'four-circle diffractometer'
_diffrn_measurement_device_type 'Xcalibur, Eos, Gemini ultra'
_diffrn_measurement_method '\w scans'
_diffrn_orient_matrix_UB_11 0.0254056000
_diffrn_orient_matrix_UB_12 0.0385301000
_diffrn_orient_matrix_UB_13 0.0184206000
_diffrn_orient_matrix_UB_21 -0.0428540000
_diffrn_orient_matrix_UB_22 0.0134696000
_diffrn_orient_matrix_UB_23 0.0173635000
_diffrn_orient_matrix_UB_31 0.0141700000
_diffrn_orient_matrix_UB_32 -0.0281236000
_diffrn_orient_matrix_UB_33 0.0335598000
_diffrn_radiation_monochromator graphite
_diffrn_radiation_probe x-ray
_diffrn_radiation_type MoK\a
_diffrn_radiation_wavelength 0.71073
_diffrn_reflns_av_R_equivalents 0.0295
_diffrn_reflns_av_unetI/netI 0.0479
_diffrn_reflns_Laue_measured_fraction_full 0.980
_diffrn_reflns_Laue_measured_fraction_max 0.940
_diffrn_reflns_limit_h_max 18
_diffrn_reflns_limit_h_min -17
_diffrn_reflns_limit_k_max 12
_diffrn_reflns_limit_k_min -18
_diffrn_reflns_limit_l_max 13
_diffrn_reflns_limit_l_min -23
_diffrn_reflns_number 14238
_diffrn_reflns_point_group_measured_fraction_full 0.980
_diffrn_reflns_point_group_measured_fraction_max 0.940
_diffrn_reflns_theta_full 26.000
_diffrn_reflns_theta_max 27.482
_diffrn_reflns_theta_min 3.383
_diffrn_source 'Enhance (Mo) X-ray Source'
_exptl_absorpt_coefficient_mu 3.016
_exptl_absorpt_correction_T_max 1.00000
_exptl_absorpt_correction_T_min 0.86544
_exptl_absorpt_correction_type multi-scan
_exptl_absorpt_process_details
;
CrysAlisPro, Agilent Technologies,
Version 1.171.37.34i (release 04-08-2014 CrysAlis171 .NET)
(compiled Aug  4 2014,14:34:23)
Empirical absorption correction using spherical harmonics,
 implemented in SCALE3 ABSPACK scaling algorithm.
;
_exptl_crystal_density_diffrn 1.691
_exptl_crystal_F_000 1676
_refine_diff_density_max 2.514
_refine_diff_density_min -0.601
_refine_diff_density_rms 0.140
_refine_ls_extinction_coef .
_refine_ls_extinction_method none
_refine_ls_goodness_of_fit_ref 1.064
_refine_ls_hydrogen_treatment constr
_refine_ls_matrix_type full
_refine_ls_number_parameters 428
_refine_ls_number_reflns 7145
_refine_ls_number_restraints 0
_refine_ls_restrained_S_all 1.064
_refine_ls_R_factor_all 0.0462
_refine_ls_R_factor_gt 0.0367
_refine_ls_shift/su_max 0.001
_refine_ls_shift/su_mean 0.000
_refine_ls_structure_factor_coef Fsqd
_refine_ls_weighting_details 'w=1/[\s^2^(Fo^2^)+(0.0453P)^2^+6.2412P] where P=(Fo^2^+2Fc^2^)/3'
_refine_ls_weighting_scheme calc
_refine_ls_wR_factor_gt 0.0946
_refine_ls_wR_factor_ref 0.0992
_reflns_Friedel_coverage 0.000
_reflns_Friedel_fraction_full .
_reflns_Friedel_fraction_max .
_reflns_number_gt 6118
_reflns_number_total 7145
_reflns_threshold_expression 'I > 2\s(I)'
_cod_data_source_file c6cc03608b2.cif
_cod_data_source_block 1Dy
_cod_original_cell_volume 3320.55(8)
_cod_database_code 7119380
_shelxl_version_number 2014-1
_chemical_oxdiff_formula Zn2Dy2C80H100N14O12
_shelx_space_group_comment
;
The symmetry employed for this shelxl refinement is uniquely defined
by the following loop, which should always be used as a source of
symmetry information in preference to the above space-group names.
They are only intended as comments.
;
_reflns_odcompleteness_completeness 98.52
_reflns_odcompleteness_iscentric 1
_reflns_odcompleteness_theta 26.32
_olex2_refinement_description
;
1. Fixed Uiso
 At 1.2 times of:
  All C(H) groups
 At 1.5 times of:
  All C(H,H,H) groups
2.a Aromatic/amide H refined with riding coordinates:
 C00K(H00K), C00N(H00N), C00Q(H00Q), C00R(H00R), C00S(H00S), C00T(H00T),
 C00V(H00V), C00X(H00X), C00Z(H00Z), C010(H010), C011(H011), C013(H013),
 C014(H014), C015(H015), C016(H016), C017(H017), C018(H018)
2.b Idealised Me refined as rotating group:
 C00Y(H00A,H00B,H00C), C019(H01A,H01B,H01C), C01A(H01D,H01E,H01F), C01B(H01G,
 H01H,H01I)
;
_olex2_submission_special_instructions 'No special instructions were received'

loop_
_space_group_symop_operation_xyz
'x, y, z'
'-x, y+1/2, -z+1/2'
'-x, -y, -z'
'x, -y-1/2, z-1/2'

loop_
_atom_site_label
_atom_site_type_symbol
_atom_site_fract_x
_atom_site_fract_y
_atom_site_fract_z
_atom_site_U_iso_or_equiv
_atom_site_adp_type
_atom_site_occupancy
_atom_site_site_symmetry_order
_atom_site_calc_flag
_atom_site_refinement_flags_posn
_atom_site_refinement_flags_adp
_atom_site_refinement_flags_occupancy
_atom_site_disorder_assembly
_atom_site_disorder_group
Dy01 Dy 0.67764(2) 0.63499(2) 0.51101(2) 0.01766(8) Uani 1 1 d . . . . .
Zn02 Zn 0.44439(3) 0.56854(3) 0.43210(3) 0.01636(12) Uani 1 1 d . . . . .
O003 O 0.5189(2) 0.5907(2) 0.54093(16) 0.0173(6) Uani 1 1 d . . . . .
O004 O 0.3039(2) 0.5169(2) 0.44061(16) 0.0192(6) Uani 1 1 d . . . . .
O005 O 0.5848(2) 0.5803(2) 0.40125(16) 0.0188(6) Uani 1 1 d . . . . .
O006 O 0.8217(2) 0.6685(2) 0.56448(19) 0.0274(7) Uani 1 1 d . . . . .
O007 O 0.7730(2) 0.5817(2) 0.40063(18) 0.0264(7) Uani 1 1 d . . . . .
O008 O 0.3884(3) 0.7049(2) 0.42347(19) 0.0330(8) Uani 1 1 d . . . . .
O009 O 0.6088(3) 0.7933(3) 0.5094(2) 0.0362(8) Uani 1 1 d . . . . .
N00A N 0.4008(3) 0.5534(3) 0.3135(2) 0.0184(7) Uani 1 1 d . . . . .
O00B O 0.6949(3) 0.7634(3) 0.4126(2) 0.0394(9) Uani 1 1 d . . . . .
N00C N 0.6522(3) 0.6688(3) 0.6490(2) 0.0192(7) Uani 1 1 d . . . . .
C00D C 0.4842(3) 0.6338(3) 0.6051(2) 0.0162(8) Uani 1 1 d . . . . .
O00E O 1.0119(3) 0.6725(3) 0.5680(2) 0.0431(10) Uani 1 1 d . . . . .
N00F N 0.6390(4) 0.8201(3) 0.4441(3) 0.0354(10) Uani 1 1 d . . . . .
C00G C 0.2503(3) 0.5381(3) 0.3721(2) 0.0189(9) Uani 1 1 d . . . . .
C00H C 0.2977(3) 0.5555(3) 0.3031(2) 0.0202(9) Uani 1 1 d . . . . .
C00I C 0.7204(3) 0.5719(3) 0.3270(2) 0.0221(9) Uani 1 1 d . . . . .
O00J O 0.6174(4) 0.8951(3) 0.4151(3) 0.0642(15) Uani 1 1 d . . . . .
C00K C 0.3854(3) 0.6381(3) 0.6136(2) 0.0192(9) Uani 1 1 d . . . . .
H00K H 0.3400 0.6126 0.5736 0.023 Uiso 1 1 calc R . . . .
C00L C 0.6191(3) 0.5684(3) 0.3309(2) 0.0199(9) Uani 1 1 d . . . . .
N00M N 0.3122(3) 0.8351(3) 0.4589(3) 0.0319(10) Uani 1 1 d . . . . .
C00N C 0.3516(3) 0.6795(3) 0.6804(3) 0.0247(10) Uani 1 1 d . . . . .
H00N H 0.2836 0.6815 0.6865 0.030 Uiso 1 1 calc R . . . .
C00O C 0.5515(3) 0.6728(3) 0.6632(2) 0.0185(9) Uani 1 1 d . . . . .
C00P C 0.5587(3) 0.5524(3) 0.2597(2) 0.0238(10) Uani 1 1 d . . . . .
C00Q C 0.2435(4) 0.5775(4) 0.2322(3) 0.0296(11) Uani 1 1 d . . . . .
H00Q H 0.2758 0.5908 0.1863 0.036 Uiso 1 1 calc R . . . .
C00R C 0.4181(4) 0.7180(4) 0.7381(3) 0.0282(11) Uani 1 1 d . . . . .
H00R H 0.3955 0.7465 0.7836 0.034 Uiso 1 1 calc R . . . .
C00S C 0.4537(3) 0.5451(3) 0.2551(2) 0.0236(10) Uani 1 1 d . . . . .
H00S H 0.4207 0.5331 0.2044 0.028 Uiso 1 1 calc R . . . .
C00T C 0.7184(3) 0.6778(3) 0.7081(3) 0.0229(9) Uani 1 1 d . . . . .
H00T H 0.6955 0.6836 0.7591 0.027 Uiso 1 1 calc R . . . .
C00U C 0.8692(3) 0.6760(3) 0.6343(3) 0.0264(10) Uani 1 1 d . . . . .
C00V C 0.1484(3) 0.5435(3) 0.3670(3) 0.0255(10) Uani 1 1 d . . . . .
H00V H 0.1151 0.5331 0.4129 0.031 Uiso 1 1 calc R . . . .
C00W C 0.8225(3) 0.6802(3) 0.7052(3) 0.0266(10) Uani 1 1 d . . . . .
C00X C 0.5167(3) 0.7151(3) 0.7297(2) 0.0235(10) Uani 1 1 d . . . . .
H00X H 0.5615 0.7421 0.7693 0.028 Uiso 1 1 calc R . . . .
C00Y C 0.8769(3) 0.5873(4) 0.4021(3) 0.0336(12) Uani 1 1 d . . . . .
H00A H 0.8945 0.6390 0.3682 0.050 Uiso 1 1 calc GR . . . .
H00B H 0.9023 0.5286 0.3824 0.050 Uiso 1 1 calc GR . . . .
H00C H 0.9051 0.5982 0.4565 0.050 Uiso 1 1 calc GR . . . .
C00Z C 0.1431(4) 0.5801(4) 0.2282(3) 0.0355(12) Uani 1 1 d . . . . .
H00Z H 0.1060 0.5930 0.1793 0.043 Uiso 1 1 calc R . . . .
C010 C 0.3836(4) 0.7740(3) 0.4657(3) 0.0302(11) Uani 1 1 d . . . . .
H010 H 0.4352 0.7840 0.5062 0.036 Uiso 1 1 calc R . . . .
C011 C 0.0962(4) 0.5637(4) 0.2965(3) 0.0360(12) Uani 1 1 d . . . . .
H011 H 0.0269 0.5667 0.2939 0.043 Uiso 1 1 calc R . . . .
C012 C 0.9734(4) 0.6788(4) 0.6394(3) 0.0341(12) Uani 1 1 d . . . . .
C013 C 1.0266(4) 0.6865(4) 0.7122(3) 0.0409(14) Uani 1 1 d . . . . .
H013 H 1.0959 0.6889 0.7152 0.049 Uiso 1 1 calc R . . . .
C014 C 0.8799(4) 0.6879(4) 0.7783(3) 0.0387(13) Uani 1 1 d . . . . .
H014 H 0.8490 0.6911 0.8261 0.046 Uiso 1 1 calc R . . . .
C015 C 0.6030(4) 0.5467(4) 0.1881(3) 0.0371(13) Uani 1 1 d . . . . .
H015 H 0.5638 0.5349 0.1399 0.045 Uiso 1 1 calc R . . . .
C016 C 0.9793(4) 0.6908(5) 0.7812(3) 0.0449(15) Uani 1 1 d . . . . .
H016 H 1.0167 0.6959 0.8310 0.054 Uiso 1 1 calc R . . . .
C017 C 0.7623(4) 0.5672(4) 0.2566(3) 0.0342(12) Uani 1 1 d . . . . .
H017 H 0.8312 0.5702 0.2557 0.041 Uiso 1 1 calc R . . . .
C018 C 0.7019(4) 0.5579(5) 0.1869(3) 0.0439(15) Uani 1 1 d . . . . .
H018 H 0.7295 0.5593 0.1375 0.053 Uiso 1 1 calc R . . . .
C019 C 1.1134(4) 0.6818(5) 0.5673(4) 0.0493(16) Uani 1 1 d . . . . .
H01A H 1.1314 0.6731 0.5131 0.074 Uiso 1 1 calc GR . . . .
H01B H 1.1462 0.6346 0.6021 0.074 Uiso 1 1 calc GR . . . .
H01C H 1.1333 0.7443 0.5861 0.074 Uiso 1 1 calc GR . . . .
C01A C 0.2316(5) 0.8253(5) 0.3987(4) 0.0537(17) Uani 1 1 d . . . . .
H01D H 0.2427 0.8652 0.3533 0.081 Uiso 1 1 calc GR . . . .
H01E H 0.1709 0.8441 0.4204 0.081 Uiso 1 1 calc GR . . . .
H01F H 0.2265 0.7601 0.3813 0.081 Uiso 1 1 calc GR . . . .
C01B C 0.3142(7) 0.9166(5) 0.5081(4) 0.072(3) Uani 1 1 d . . . . .
H01G H 0.3679 0.9115 0.5501 0.108 Uiso 1 1 calc GR . . . .
H01H H 0.2522 0.9220 0.5320 0.108 Uiso 1 1 calc GR . . . .
H01I H 0.3238 0.9721 0.4759 0.108 Uiso 1 1 calc GR . . . .

loop_
_atom_site_aniso_label
_atom_site_aniso_U_11
_atom_site_aniso_U_22
_atom_site_aniso_U_33
_atom_site_aniso_U_23
_atom_site_aniso_U_13
_atom_site_aniso_U_12
Dy01 0.01602(11) 0.02175(13) 0.01499(11) -0.00004(8) 0.00022(7) -0.00289(8)
Zn02 0.0162(2) 0.0204(3) 0.0122(2) -0.00084(19) -0.00009(17) -0.00054(19)
O003 0.0176(15) 0.0214(16) 0.0126(13) -0.0044(12) 0.0003(11) -0.0006(12)
O004 0.0178(15) 0.0236(17) 0.0160(14) -0.0013(12) -0.0002(11) 0.0014(13)
O005 0.0181(15) 0.0266(17) 0.0121(13) -0.0016(12) 0.0035(11) -0.0025(13)
O006 0.0208(16) 0.0362(19) 0.0246(16) -0.0009(15) -0.0012(13) -0.0074(15)
O007 0.0160(15) 0.043(2) 0.0208(15) -0.0020(14) 0.0018(12) -0.0013(14)
O008 0.053(2) 0.0196(17) 0.0259(17) 0.0011(14) 0.0022(16) 0.0092(16)
O009 0.046(2) 0.031(2) 0.0319(18) 0.0004(16) 0.0057(16) 0.0059(17)
N00A 0.0184(18) 0.0189(19) 0.0176(16) 0.0009(14) 0.0000(14) 0.0018(15)
O00B 0.053(2) 0.035(2) 0.0322(19) 0.0041(16) 0.0127(18) -0.0030(18)
N00C 0.0214(19) 0.0206(19) 0.0152(16) -0.0004(15) -0.0009(14) -0.0006(15)
C00D 0.019(2) 0.015(2) 0.0149(18) -0.0023(16) 0.0029(16) 0.0022(16)
O00E 0.0224(18) 0.071(3) 0.036(2) -0.010(2) 0.0029(15) -0.0112(19)
N00F 0.049(3) 0.025(2) 0.030(2) 0.0055(19) -0.007(2) -0.008(2)
C00G 0.022(2) 0.017(2) 0.0173(19) -0.0018(17) -0.0013(16) 0.0005(17)
C00H 0.016(2) 0.023(2) 0.020(2) -0.0017(18) -0.0032(16) 0.0010(17)
C00I 0.020(2) 0.027(2) 0.019(2) -0.0011(18) 0.0010(17) 0.0007(19)
O00J 0.117(5) 0.025(2) 0.048(3) 0.011(2) -0.009(3) 0.008(2)
C00K 0.019(2) 0.021(2) 0.0166(19) -0.0041(17) -0.0033(16) 0.0026(17)
C00L 0.025(2) 0.022(2) 0.0137(18) 0.0020(17) 0.0051(16) 0.0007(18)
N00M 0.040(3) 0.024(2) 0.030(2) -0.0033(18) -0.0027(18) 0.0096(19)
C00N 0.022(2) 0.028(3) 0.024(2) -0.0037(19) 0.0023(18) 0.0051(19)
C00O 0.023(2) 0.017(2) 0.0161(19) -0.0019(17) 0.0022(16) 0.0019(17)
C00P 0.027(2) 0.028(3) 0.016(2) -0.0018(18) 0.0035(18) 0.001(2)
C00Q 0.028(3) 0.042(3) 0.017(2) 0.006(2) -0.0031(18) 0.004(2)
C00R 0.033(3) 0.033(3) 0.019(2) -0.008(2) 0.0059(19) 0.007(2)
C00S 0.027(2) 0.028(3) 0.0152(19) -0.0014(18) -0.0022(17) 0.003(2)
C00T 0.023(2) 0.023(2) 0.023(2) -0.0064(18) -0.0004(18) 0.0004(19)
C00U 0.022(2) 0.026(3) 0.030(2) -0.006(2) -0.0049(19) -0.007(2)
C00V 0.021(2) 0.033(3) 0.023(2) -0.001(2) 0.0024(18) 0.004(2)
C00W 0.024(2) 0.028(3) 0.026(2) -0.005(2) -0.0035(19) -0.002(2)
C00X 0.028(2) 0.023(2) 0.018(2) -0.0091(18) -0.0019(18) -0.0008(19)
C00Y 0.016(2) 0.050(3) 0.036(3) -0.001(2) 0.004(2) -0.001(2)
C00Z 0.028(3) 0.051(4) 0.026(2) 0.010(2) -0.008(2) 0.004(2)
C010 0.039(3) 0.025(3) 0.025(2) 0.007(2) -0.002(2) -0.002(2)
C011 0.018(2) 0.051(3) 0.038(3) 0.001(3) -0.004(2) 0.005(2)
C012 0.026(3) 0.038(3) 0.038(3) -0.006(2) 0.000(2) -0.004(2)
C013 0.019(2) 0.060(4) 0.042(3) -0.004(3) -0.007(2) -0.006(2)
C014 0.027(3) 0.059(4) 0.029(3) -0.015(3) -0.006(2) -0.003(3)
C015 0.035(3) 0.061(4) 0.016(2) -0.002(2) 0.003(2) 0.004(3)
C016 0.028(3) 0.070(4) 0.033(3) -0.015(3) -0.013(2) -0.006(3)
C017 0.023(2) 0.054(3) 0.027(2) 0.000(2) 0.010(2) -0.001(2)
C018 0.036(3) 0.078(4) 0.020(2) -0.005(3) 0.013(2) -0.002(3)
C019 0.025(3) 0.063(4) 0.060(4) -0.011(3) 0.004(3) -0.011(3)
C01A 0.046(4) 0.059(4) 0.053(4) -0.001(3) -0.012(3) 0.014(3)
C01B 0.120(7) 0.048(4) 0.042(3) -0.012(3) -0.020(4) 0.040(4)

loop_
_atom_type_symbol
_atom_type_description
_atom_type_scat_dispersion_real
_atom_type_scat_dispersion_imag
_atom_type_scat_source
C C 0.0033 0.0016 'International Tables Vol C Tables 4.2.6.8 and 6.1.1.4'
H H 0.0000 0.0000 'International Tables Vol C Tables 4.2.6.8 and 6.1.1.4'
Dy Dy -0.1892 4.4098 'International Tables Vol C Tables 4.2.6.8 and 6.1.1.4'
N N 0.0061 0.0033 'International Tables Vol C Tables 4.2.6.8 and 6.1.1.4'
O O 0.0106 0.0060 'International Tables Vol C Tables 4.2.6.8 and 6.1.1.4'
Zn Zn 0.2839 1.4301 'International Tables Vol C Tables 4.2.6.8 and 6.1.1.4'

loop_
_geom_angle_atom_site_label_1
_geom_angle_atom_site_label_2
_geom_angle_atom_site_label_3
_geom_angle
_geom_angle_site_symmetry_1
_geom_angle_site_symmetry_3
Zn02 Dy01 Zn02 55.823(14) . 3_666
O003 Dy01 Zn02 34.72(7) . .
O003 Dy01 Zn02 41.69(7) . 3_666
O003 Dy01 O007 129.40(10) . .
O003 Dy01 O009 83.57(12) . .
O003 Dy01 O00B 118.90(12) . .
O003 Dy01 N00C 68.47(11) . .
O003 Dy01 N00F 100.84(12) . .
O004 Dy01 Zn02 34.39(7) 3_666 3_666
O004 Dy01 Zn02 86.95(7) 3_666 .
O004 Dy01 O003 75.39(10) 3_666 .
O004 Dy01 O007 86.04(11) 3_666 .
O004 Dy01 O009 153.51(11) 3_666 .
O004 Dy01 O00B 154.74(11) 3_666 .
O004 Dy01 N00C 82.44(11) 3_666 .
O004 Dy01 N00F 175.26(11) 3_666 .
O005 Dy01 Zn02 34.28(7) . .
O005 Dy01 Zn02 72.39(7) . 3_666
O005 Dy01 O003 68.15(10) . .
O005 Dy01 O004 90.05(10) . 3_666
O005 Dy01 O007 65.20(10) . .
O005 Dy01 O009 96.95(11) . .
O005 Dy01 O00B 77.94(11) . .
O005 Dy01 N00C 136.48(11) . .
O005 Dy01 N00F 85.83(11) . .
O006 Dy01 Zn02 120.61(9) . 3_666
O006 Dy01 Zn02 176.43(9) . .
O006 Dy01 O003 142.92(11) . .
O006 Dy01 O004 89.65(12) . 3_666
O006 Dy01 O005 146.94(11) . .
O006 Dy01 O007 81.80(11) . .
O006 Dy01 O009 97.90(13) . .
O006 Dy01 O00B 88.66(13) . .
O006 Dy01 N00C 76.14(12) . .
O006 Dy01 N00F 95.08(13) . .
O007 Dy01 Zn02 104.31(8) . 3_666
O007 Dy01 Zn02 99.04(7) . .
O007 Dy01 O00B 68.77(12) . .
O007 Dy01 N00F 94.34(12) . .
O009 Dy01 Zn02 124.82(9) . 3_666
O009 Dy01 Zn02 84.71(9) . .
O009 Dy01 O007 120.08(12) . .
O009 Dy01 O00B 51.37(12) . .
O009 Dy01 N00F 25.74(12) . .
O00B Dy01 Zn02 94.88(9) . .
O00B Dy01 Zn02 149.39(9) . 3_666
O00B Dy01 N00F 25.71(12) . .
N00C Dy01 Zn02 102.30(9) . .
N00C Dy01 Zn02 77.83(9) . 3_666
N00C Dy01 O007 155.09(11) . .
N00C Dy01 O009 74.89(12) . .
N00C Dy01 O00B 121.44(12) . .
N00C Dy01 N00F 98.94(13) . .
N00F Dy01 Zn02 88.33(9) . .
N00F Dy01 Zn02 141.36(10) . 3_666
Dy01 Zn02 Dy01 124.178(14) . 3_666
O003 Zn02 Dy01 90.95(7) 3_666 .
O003 Zn02 Dy01 41.22(8) . .
O003 Zn02 Dy01 95.32(8) . 3_666
O003 Zn02 Dy01 41.73(7) 3_666 3_666
O003 Zn02 O003 84.01(11) . 3_666
O003 Zn02 O004 112.47(11) . .
O003 Zn02 O005 79.18(11) . .
O003 Zn02 O008 93.93(13) . .
O003 Zn02 N00A 166.54(13) . .
O004 Zn02 Dy01 39.13(8) . 3_666
O004 Zn02 Dy01 153.40(8) . .
O004 Zn02 O003 80.09(11) . 3_666
O004 Zn02 O008 89.91(14) . .
O005 Zn02 Dy01 39.00(8) . .
O005 Zn02 Dy01 128.11(9) . 3_666
O005 Zn02 O003 86.52(11) . 3_666
O005 Zn02 O004 160.97(12) . .
O005 Zn02 O008 104.68(14) . .
O005 Zn02 N00A 87.50(13) . .
O008 Zn02 Dy01 127.21(11) . 3_666
O008 Zn02 Dy01 95.23(11) . .
O008 Zn02 O003 168.06(13) . 3_666
N00A Zn02 Dy01 94.38(10) . 3_666
N00A Zn02 Dy01 125.33(10) . .
N00A Zn02 O003 97.17(12) . 3_666
N00A Zn02 O004 80.88(13) . .
N00A Zn02 O008 87.58(14) . .
Zn02 O003 Dy01 104.05(11) . .
Zn02 O003 Dy01 96.58(10) 3_666 .
Zn02 O003 Zn02 96.00(11) . 3_666
C00D O003 Dy01 116.3(2) . .
C00D O003 Zn02 111.3(2) . 3_666
C00D O003 Zn02 126.8(3) . .
Zn02 O004 Dy01 106.47(12) . 3_666
C00G O004 Dy01 123.0(3) . 3_666
C00G O004 Zn02 107.3(3) . .
Zn02 O005 Dy01 106.72(12) . .
C00L O005 Dy01 123.5(3) . .
C00L O005 Zn02 129.5(3) . .
C00U O006 Dy01 140.0(3) . .
C00I O007 Dy01 115.9(3) . .
C00I O007 C00Y 117.2(3) . .
C00Y O007 Dy01 124.3(3) . .
C010 O008 Zn02 138.5(3) . .
N00F O009 Dy01 97.5(3) . .
C00H N00A Zn02 108.6(3) . .
C00S N00A Zn02 128.8(3) . .
C00S N00A C00H 122.6(4) . .
N00F O00B Dy01 95.2(3) . .
C00O N00C Dy01 113.2(2) . .
C00T N00C Dy01 127.3(3) . .
C00T N00C C00O 119.3(4) . .
O003 C00D C00K 121.4(4) . .
O003 C00D C00O 118.6(4) . .
C00K C00D C00O 120.0(4) . .
C012 O00E C019 117.8(4) . .
O009 N00F Dy01 56.7(2) . .
O00B N00F Dy01 59.1(2) . .
O00B N00F O009 115.5(4) . .
O00J N00F Dy01 176.1(4) . .
O00J N00F O009 122.1(5) . .
O00J N00F O00B 122.3(5) . .
O004 C00G C00H 119.6(4) . .
O004 C00G C00V 122.1(4) . .
C00V C00G C00H 118.3(4) . .
N00A C00H C00G 115.3(4) . .
C00Q C00H N00A 124.4(4) . .
C00Q C00H C00G 120.2(4) . .
O007 C00I C00L 113.4(4) . .
C017 C00I O007 124.1(4) . .
C017 C00I C00L 122.5(4) . .
C00D C00K H00K 119.7 . .
C00D C00K C00N 120.5(4) . .
C00N C00K H00K 119.7 . .
O005 C00L C00I 118.2(4) . .
O005 C00L C00P 123.7(4) . .
C00I C00L C00P 118.1(4) . .
C010 N00M C01A 121.2(5) . .
C010 N00M C01B 121.2(5) . .
C01B N00M C01A 117.5(5) . .
C00K C00N H00N 120.3 . .
C00R C00N C00K 119.5(4) . .
C00R C00N H00N 120.3 . .
C00D C00O N00C 116.9(4) . .
C00X C00O N00C 124.1(4) . .
C00X C00O C00D 119.0(4) . .
C00L C00P C00S 124.2(4) . .
C015 C00P C00L 118.5(4) . .
C015 C00P C00S 117.3(4) . .
C00H C00Q H00Q 119.8 . .
C00Z C00Q C00H 120.3(4) . .
C00Z C00Q H00Q 119.8 . .
C00N C00R H00R 119.8 . .
C00X C00R C00N 120.5(4) . .
C00X C00R H00R 119.8 . .
N00A C00S C00P 125.9(4) . .
N00A C00S H00S 117.1 . .
C00P C00S H00S 117.1 . .
N00C C00T H00T 116.3 . .
N00C C00T C00W 127.4(4) . .
C00W C00T H00T 116.3 . .
O006 C00U C00W 123.0(4) . .
O006 C00U C012 118.4(4) . .
C00W C00U C012 118.6(4) . .
C00G C00V H00V 119.7 . .
C011 C00V C00G 120.6(4) . .
C011 C00V H00V 119.7 . .
C00U C00W C00T 124.0(4) . .
C014 C00W C00T 116.8(4) . .
C014 C00W C00U 119.2(4) . .
C00O C00X H00X 119.7 . .
C00R C00X C00O 120.5(4) . .
C00R C00X H00X 119.7 . .
O007 C00Y H00A 109.5 . .
O007 C00Y H00B 109.5 . .
O007 C00Y H00C 109.5 . .
H00A C00Y H00B 109.5 . .
H00A C00Y H00C 109.5 . .
H00B C00Y H00C 109.5 . .
C00Q C00Z H00Z 120.2 . .
C00Q C00Z C011 119.5(4) . .
C011 C00Z H00Z 120.2 . .
O008 C010 N00M 124.5(5) . .
O008 C010 H010 117.8 . .
N00M C010 H010 117.8 . .
C00V C011 C00Z 120.9(5) . .
C00V C011 H011 119.5 . .
C00Z C011 H011 119.5 . .
O00E C012 C00U 114.3(4) . .
O00E C012 C013 125.5(5) . .
C013 C012 C00U 120.2(5) . .
C012 C013 H013 119.8 . .
C012 C013 C016 120.3(5) . .
C016 C013 H013 119.8 . .
C00W C014 H014 119.6 . .
C016 C014 C00W 120.8(5) . .
C016 C014 H014 119.6 . .
C00P C015 H015 119.6 . .
C018 C015 C00P 120.9(5) . .
C018 C015 H015 119.6 . .
C013 C016 H016 119.6 . .
C014 C016 C013 120.9(5) . .
C014 C016 H016 119.6 . .
C00I C017 H017 120.7 . .
C00I C017 C018 118.6(5) . .
C018 C017 H017 120.7 . .
C015 C018 C017 121.0(5) . .
C015 C018 H018 119.5 . .
C017 C018 H018 119.5 . .
O00E C019 H01A 109.5 . .
O00E C019 H01B 109.5 . .
O00E C019 H01C 109.5 . .
H01A C019 H01B 109.5 . .
H01A C019 H01C 109.5 . .
H01B C019 H01C 109.5 . .
N00M C01A H01D 109.5 . .
N00M C01A H01E 109.5 . .
N00M C01A H01F 109.5 . .
H01D C01A H01E 109.5 . .
H01D C01A H01F 109.5 . .
H01E C01A H01F 109.5 . .
N00M C01B H01G 109.5 . .
N00M C01B H01H 109.5 . .
N00M C01B H01I 109.5 . .
H01G C01B H01H 109.5 . .
H01G C01B H01I 109.5 . .
H01H C01B H01I 109.5 . .

loop_
_geom_bond_atom_site_label_1
_geom_bond_atom_site_label_2
_geom_bond_distance
_geom_bond_site_symmetry_2
Dy01 Zn02 3.4913(5) .
Dy01 Zn02 3.5399(5) 3_666
Dy01 O003 2.372(3) .
Dy01 O004 2.330(3) 3_666
Dy01 O005 2.294(3) .
Dy01 O006 2.155(3) .
Dy01 O007 2.500(3) .
Dy01 O009 2.455(4) .
Dy01 O00B 2.508(4) .
Dy01 N00C 2.444(3) .
Dy01 N00F 2.911(4) .
Zn02 Dy01 3.5399(5) 3_666
Zn02 O003 2.370(3) 3_666
Zn02 O003 2.050(3) .
Zn02 O004 2.085(3) .
Zn02 O005 2.053(3) .
Zn02 O008 2.098(3) .
Zn02 N00A 2.055(3) .
O003 Zn02 2.370(3) 3_666
O003 C00D 1.373(5) .
O004 Dy01 2.330(3) 3_666
O004 C00G 1.350(5) .
O005 C00L 1.332(5) .
O006 C00U 1.302(5) .
O007 C00I 1.390(5) .
O007 C00Y 1.429(5) .
O008 C010 1.227(6) .
O009 N00F 1.275(5) .
N00A C00H 1.412(5) .
N00A C00S 1.287(6) .
O00B N00F 1.268(6) .
N00C C00O 1.429(5) .
N00C C00T 1.295(5) .
C00D C00K 1.381(6) .
C00D C00O 1.404(6) .
O00E C012 1.367(6) .
O00E C019 1.403(6) .
N00F O00J 1.207(6) .
C00G C00H 1.414(6) .
C00G C00V 1.398(6) .
C00H C00Q 1.390(6) .
C00I C00L 1.403(6) .
C00I C017 1.373(6) .
C00K H00K 0.9500 .
C00K C00N 1.396(6) .
C00L C00P 1.418(6) .
N00M C010 1.311(7) .
N00M C01A 1.443(7) .
N00M C01B 1.433(8) .
C00N H00N 0.9500 .
C00N C00R 1.389(7) .
C00O C00X 1.402(6) .
C00P C00S 1.443(6) .
C00P C015 1.410(6) .
C00Q H00Q 0.9500 .
C00Q C00Z 1.376(7) .
C00R H00R 0.9500 .
C00R C00X 1.376(7) .
C00S H00S 0.9500 .
C00T H00T 0.9500 .
C00T C00W 1.436(6) .
C00U C00W 1.416(7) .
C00U C012 1.428(7) .
C00V H00V 0.9500 .
C00V C011 1.367(7) .
C00W C014 1.410(6) .
C00X H00X 0.9500 .
C00Y H00A 0.9800 .
C00Y H00B 0.9800 .
C00Y H00C 0.9800 .
C00Z H00Z 0.9500 .
C00Z C011 1.395(7) .
C010 H010 0.9500 .
C011 H011 0.9500 .
C012 C013 1.379(7) .
C013 H013 0.9500 .
C013 C016 1.390(8) .
C014 H014 0.9500 .
C014 C016 1.364(7) .
C015 H015 0.9500 .
C015 C018 1.372(8) .
C016 H016 0.9500 .
C017 H017 0.9500 .
C017 C018 1.386(7) .
C018 H018 0.9500 .
C019 H01A 0.9800 .
C019 H01B 0.9800 .
C019 H01C 0.9800 .
C01A H01D 0.9800 .
C01A H01E 0.9800 .
C01A H01F 0.9800 .
C01B H01G 0.9800 .
C01B H01H 0.9800 .
C01B H01I 0.9800 .

loop_
_geom_torsion_atom_site_label_1
_geom_torsion_atom_site_label_2
_geom_torsion_atom_site_label_3
_geom_torsion_atom_site_label_4
_geom_torsion
_geom_torsion_site_symmetry_1
_geom_torsion_site_symmetry_2
_geom_torsion_site_symmetry_3
_geom_torsion_site_symmetry_4
Dy01 O003 C00D C00K 158.7(3) . . . .
Dy01 O003 C00D C00O -22.1(5) . . . .
Dy01 O004 C00G C00H -101.3(4) 3_666 . . .
Dy01 O004 C00G C00V 78.7(5) 3_666 . . .
Dy01 O005 C00L C00I 12.8(5) . . . .
Dy01 O005 C00L C00P -167.2(3) . . . .
Dy01 O006 C00U C00W -14.3(8) . . . .
Dy01 O006 C00U C012 164.8(4) . . . .
Dy01 O007 C00I C00L -16.7(5) . . . .
Dy01 O007 C00I C017 162.6(4) . . . .
Dy01 O009 N00F O00B -5.8(4) . . . .
Dy01 O009 N00F O00J 175.5(4) . . . .
Dy01 O00B N00F O009 5.7(4) . . . .
Dy01 O00B N00F O00J -175.7(5) . . . .
Dy01 N00C C00O C00D 16.4(5) . . . .
Dy01 N00C C00O C00X -161.7(4) . . . .
Dy01 N00C C00T C00W 7.3(7) . . . .
Zn02 O003 C00D C00K 23.6(5) . . . .
Zn02 O003 C00D C00K -92.0(4) 3_666 . . .
Zn02 O003 C00D C00O 87.1(4) 3_666 . . .
Zn02 O003 C00D C00O -157.3(3) . . . .
Zn02 O004 C00G C00H 22.5(5) . . . .
Zn02 O004 C00G C00V -157.5(4) . . . .
Zn02 O005 C00L C00I -174.0(3) . . . .
Zn02 O005 C00L C00P 6.0(6) . . . .
Zn02 O008 C010 N00M -149.1(4) . . . .
Zn02 N00A C00H C00G -18.6(5) . . . .
Zn02 N00A C00H C00Q 158.1(4) . . . .
Zn02 N00A C00S C00P -5.5(7) . . . .
O003 C00D C00K C00N 178.0(4) . . . .
O003 C00D C00O N00C 3.1(6) . . . .
O003 C00D C00O C00X -178.7(4) . . . .
O004 C00G C00H N00A -3.0(6) . . . .
O004 C00G C00H C00Q -179.9(4) . . . .
O004 C00G C00V C011 -179.0(4) . . . .
O005 C00L C00P C00S -1.4(7) . . . .
O005 C00L C00P C015 176.1(5) . . . .
O006 C00U C00W C00T -0.7(8) . . . .
O006 C00U C00W C014 179.7(5) . . . .
O006 C00U C012 O00E -0.3(7) . . . .
O006 C00U C012 C013 -179.9(5) . . . .
O007 C00I C00L O005 4.0(6) . . . .
O007 C00I C00L C00P -176.0(4) . . . .
O007 C00I C017 C018 -179.6(5) . . . .
N00A C00H C00Q C00Z -178.3(5) . . . .
N00C C00O C00X C00R 178.5(4) . . . .
N00C C00T C00W C00U 2.3(8) . . . .
N00C C00T C00W C014 -178.1(5) . . . .
C00D C00K C00N C00R 1.0(7) . . . .
C00D C00O C00X C00R 0.3(7) . . . .
O00E C012 C013 C016 -178.9(6) . . . .
C00G C00H C00Q C00Z -1.7(8) . . . .
C00G C00V C011 C00Z -0.5(8) . . . .
C00H N00A C00S C00P 172.9(4) . . . .
C00H C00G C00V C011 1.0(7) . . . .
C00H C00Q C00Z C011 2.3(8) . . . .
C00I C00L C00P C00S 178.6(4) . . . .
C00I C00L C00P C015 -3.9(7) . . . .
C00I C017 C018 C015 -4.8(9) . . . .
C00K C00D C00O N00C -177.8(4) . . . .
C00K C00D C00O C00X 0.5(6) . . . .
C00K C00N C00R C00X -0.2(7) . . . .
C00L C00I C017 C018 -0.4(8) . . . .
C00L C00P C00S N00A 1.2(8) . . . .
C00L C00P C015 C018 -1.1(8) . . . .
C00N C00R C00X C00O -0.5(7) . . . .
C00O N00C C00T C00W -176.8(4) . . . .
C00O C00D C00K C00N -1.2(6) . . . .
C00P C015 C018 C017 5.6(10) . . . .
C00Q C00Z C011 C00V -1.1(9) . . . .
C00S N00A C00H C00G 162.7(4) . . . .
C00S N00A C00H C00Q -20.6(7) . . . .
C00S C00P C015 C018 176.6(5) . . . .
C00T N00C C00O C00D -160.1(4) . . . .
C00T N00C C00O C00X 21.8(7) . . . .
C00T C00W C014 C016 -179.9(5) . . . .
C00U C00W C014 C016 -0.3(8) . . . .
C00U C012 C013 C016 0.6(9) . . . .
C00V C00G C00H N00A 177.0(4) . . . .
C00V C00G C00H C00Q 0.1(7) . . . .
C00W C00U C012 O00E 178.8(5) . . . .
C00W C00U C012 C013 -0.8(8) . . . .
C00W C014 C016 C013 0.1(10) . . . .
C00Y O007 C00I C00L -179.1(4) . . . .
C00Y O007 C00I C017 0.1(7) . . . .
C012 C00U C00W C00T -179.8(5) . . . .
C012 C00U C00W C014 0.6(7) . . . .
C012 C013 C016 C014 -0.3(10) . . . .
C015 C00P C00S N00A -176.3(5) . . . .
C017 C00I C00L O005 -175.2(4) . . . .
C017 C00I C00L C00P 4.7(7) . . . .
C019 O00E C012 C00U 175.2(5) . . . .
C019 O00E C012 C013 -5.2(9) . . . .
C01A N00M C010 O008 -0.5(8) . . . .
C01B N00M C010 O008 -176.9(6) . . . .

loop_
_smtbx_masks_void_nr
_smtbx_masks_void_average_x
_smtbx_masks_void_average_y
_smtbx_masks_void_average_z
_smtbx_masks_void_volume
_smtbx_masks_void_count_electrons
1 0.000 0.000 0.500 195.1 0.0
2 0.000 0.500 0.000 195.1 0.0
